data_7011348
loop_
_publ_author_name
'Gr\"undemann, Stephan'
'Albrecht, Martin'
'Kovacevic, Anes'
'Faller, Jack W.'
'Crabtree, Robert H.'

_publ_section_title
;
 Bis-carbene complexes from oxidative addition of imidazolium C--H
 bonds to palladium(0)
;
_journal_issue 10
_journal_name_full 'Journal of the Chemical Society, Dalton Transactions'
_journal_page_first 2163
_journal_paper_doi 10.1039/b110964b
_journal_year 2002
_chemical_formula_moiety 'C34 H34 Br2 N6 Pd '
_chemical_formula_sum 'C34 H34 Br2 N6 Pd'
_chemical_formula_weight 792.89
_space_group_IT_number 88
_symmetry_cell_setting tetragonal
_symmetry_Int_Tables_number 88
_symmetry_space_group_name_Hall '-I 4ad'
_symmetry_space_group_name_H-M 'I 41/a :2'
_cell_angle_alpha 90
_cell_angle_beta 90
_cell_angle_gamma 90
_cell_formula_units_Z 8
_cell_length_a 26.1740(9)
_cell_length_b 26.1740(9)
_cell_length_c 9.5139(5)
_cell_measurement_reflns_used 9565
_cell_measurement_temperature 183.2
_cell_measurement_theta_max 27.5
_cell_measurement_theta_min 1.0
_cell_volume 6517.8(5)
_computing_cell_refinement Denzo-SMN
_computing_data_collection 'Nonius Collect'
_computing_data_reduction Denzo-SMN
_computing_publication_material 'teXsan for Windows v. 1.06 (MSC 1999)'
_computing_structure_refinement 'teXsan for Windows v. 1.06 (MSC 1999)'
_computing_structure_solution
;
SIR92 (Altomare, et. al. 1994)
;
_diffrn_ambient_temperature 183.2
_diffrn_measurement_device 'Nonius Kappa CCD'
_diffrn_measurement_method \w
_diffrn_orient_matrix_UB_11 0.00000
_diffrn_orient_matrix_UB_12 0.00000
_diffrn_orient_matrix_UB_13 0.00000
_diffrn_orient_matrix_UB_21 0.00000
_diffrn_orient_matrix_UB_22 0.00000
_diffrn_orient_matrix_UB_23 0.00000
_diffrn_orient_matrix_UB_31 0.00000
_diffrn_orient_matrix_UB_32 0.00000
_diffrn_orient_matrix_UB_33 0.00000
_diffrn_radiation_detector CCD
_diffrn_radiation_monochromator graphite
_diffrn_radiation_source 'X-ray tube'
_diffrn_radiation_type 'Mo K\a'
_diffrn_radiation_wavelength 0.7107
_diffrn_reflns_av_R_equivalents 0.05100
_diffrn_reflns_av_sigmaI/netI 0.135
_diffrn_reflns_limit_h_max 33
_diffrn_reflns_limit_h_min 0
_diffrn_reflns_limit_k_max 33
_diffrn_reflns_limit_k_min -33
_diffrn_reflns_limit_l_max 12
_diffrn_reflns_limit_l_min -12
_diffrn_reflns_number 10939
_diffrn_reflns_reduction_process 'Lp corrections applied'
_diffrn_reflns_theta_max 27.47
_diffrn_reflns_theta_min 1.55
_diffrn_standards_decay_% 0.00
_diffrn_standards_interval_count 0
_diffrn_standards_number 0
_exptl_absorpt_coefficient_mu 3.063
_exptl_absorpt_correction_T_max 0.764
_exptl_absorpt_correction_T_min 0.675
_exptl_absorpt_correction_type multi-scan
_exptl_crystal_colour paleyellow
_exptl_crystal_density_diffrn 1.616
_exptl_crystal_density_meas ?
_exptl_crystal_description needle
_exptl_crystal_F_000 3168.00
_exptl_crystal_size_max 0.12
_exptl_crystal_size_mid 0.10
_exptl_crystal_size_min 0.10
_refine_diff_density_max 0.35
_refine_diff_density_min -0.36
_refine_ls_extinction_method none
_refine_ls_goodness_of_fit_all 0.832
_refine_ls_goodness_of_fit_ref 0.780
_refine_ls_hydrogen_treatment noref
_refine_ls_matrix_type full
_refine_ls_number_constraints 0
_refine_ls_number_parameters 196
_refine_ls_number_reflns 2066
_refine_ls_number_restraints 0
_refine_ls_R_factor_all 0.0744
_refine_ls_R_factor_gt 0.0297
_refine_ls_shift/su_max 0.0000
_refine_ls_shift/su_mean 0.0000
_refine_ls_structure_factor_coef F
_refine_ls_weighting_details 'w = 1/[\s^2^(Fo) + 0.00002|Fo|^2^]'
_refine_ls_weighting_scheme sigma
_refine_ls_wR_factor_all 0.048
_refine_ls_wR_factor_ref 0.033
_reflns_number_gt 2066
_reflns_number_total 3939
_reflns_threshold_expression I>3.00\s(I)
_cod_data_source_file b110964b.txt
_cod_data_source_block '_2133PdBr2(K1K1_N,C)_6'
_cod_depositor_comments
;
The following automatic conversions were performed:
'_exptl_absorpt_correction_type' value 'multiscan' changed to 'multi-scan'
according to '/home/saulius/struct/CIF-dictionaries/cif_core.dic'
dictionary named 'cif_core.dic' version 2.4.1 from 2010-06-29.

Automatic conversion script
Id: cif_fix_enum 1527 2010-12-29 10:47:43Z saulius 
;
_cod_original_cell_volume 6517.8(4)
_cod_original_sg_symbol_H-M 'I 41/a     '
_cod_original_formula_sum 'C34 H34 Br2 N6 Pd '
_cod_database_code 7011348

loop_
_symmetry_equiv_pos_as_xyz
'   +x,   +y,   +z'
'   -x,1/2-y,   +z'
3/4-y,1/4+x,1/4+z
1/4+y,1/4-x,1/4+z
'   -x,   -y,   -z'
'   +x,1/2+y,   -z'
3/4+y,1/4-x,1/4-z
1/4-y,1/4+x,1/4-z
1/2+x,1/2+y,1/2+z
'1/2-x,   -y,1/2+z'
1/4-y,3/4+x,3/4+z
3/4+y,3/4-x,3/4+z
1/2-x,1/2-y,1/2-z
'1/2+x,   +y,1/2-z'
1/4+y,3/4-x,3/4-z
3/4-y,3/4+x,3/4-z

loop_
_atom_site_label
_atom_site_fract_x
_atom_site_fract_y
_atom_site_fract_z
_atom_site_U_iso_or_equiv
_atom_site_occupancy
_atom_site_refinement_flags
_atom_site_adp_type
_atom_site_calc_flag
_atom_site_calc_attached_atom
Pd(1) 0.0000 0.0000 0.0000 0.0213(1) 0.500 S Uani d ?
Br(1) -0.06053(2) -0.03712(2) -0.16518(6) 0.0344(2) 1.000 . Uani d ?
N(1) -0.0438(1) 0.10824(13) 0.0081(4) 0.0259(11) 1.000 . Uani d ?
N(2) -0.0863(1) 0.06013(13) 0.1469(4) 0.0255(11) 1.000 . Uani d ?
N(3) 0.0075(2) 0.1744(2) -0.0685(5) 0.042(1) 1.000 . Uani d ?
C(1) -0.0093(2) 0.1276(2) -0.0950(5) 0.030(1) 1.000 . Uani d ?
C(2) 0.0027(2) 0.0999(2) -0.2147(5) 0.031(1) 1.000 . Uani d ?
C(3) 0.0342(2) 0.1226(2) -0.3130(6) 0.041(2) 1.000 . Uani d ?
C(4) 0.0528(2) 0.1714(2) -0.2869(7) 0.050(2) 1.000 . Uani d ?
C(5) 0.0387(2) 0.1951(2) -0.1651(7) 0.050(2) 1.000 . Uani d ?
C(11) -0.0478(2) 0.0587(2) 0.0510(5) 0.0230(13) 1.000 . Uani d ?
C(12) -0.1047(2) 0.1094(2) 0.1636(5) 0.036(2) 1.000 . Uani d ?
C(13) -0.0782(2) 0.1396(2) 0.0778(6) 0.036(2) 1.000 . Uani d ?
C(14) -0.1055(2) 0.0182(2) 0.2312(5) 0.028(1) 1.000 . Uani d ?
C(15) -0.1462(2) -0.0104(2) 0.1797(5) 0.030(1) 1.000 . Uani d ?
C(16) -0.1646(2) -0.0495(2) 0.2655(6) 0.037(2) 1.000 . Uani d ?
C(17) -0.1449(2) -0.0587(2) 0.3974(6) 0.042(2) 1.000 . Uani d ?
C(18) -0.1067(2) -0.0272(2) 0.4484(5) 0.039(2) 1.000 . Uani d ?
C(19) -0.0863(2) 0.0120(2) 0.3677(5) 0.031(1) 1.000 . Uani d ?
C(20) -0.1716(2) 0.0015(2) 0.0421(5) 0.041(2) 1.000 . Uani d ?
C(22) -0.1653(3) -0.1026(2) 0.4844(7) 0.063(2) 1.000 . Uani d ?
C(29) -0.0467(2) 0.0479(2) 0.4272(5) 0.041(2) 1.000 . Uani d ?
H(1) -0.0360 0.0360 0.5168 0.049 1.000 . Uiso c ?
H(2) -0.2013 -0.1048 0.4731 0.076 1.000 . Uiso c ?
H(3) -0.1497 -0.0081 -0.0330 0.050 1.000 . Uiso c ?
H(4) -0.0103 0.0664 -0.2286 0.038 1.000 . Uiso c ?
H(5) 0.0431 0.1052 -0.3972 0.049 1.000 . Uiso c ?
H(6) 0.0747 0.1879 -0.3522 0.060 1.000 . Uiso c ?
H(7) 0.0518 0.2283 -0.1475 0.060 1.000 . Uiso c ?
H(8) -0.1314 0.1197 0.2250 0.043 1.000 . Uiso c ?
H(9) -0.0820 0.1755 0.0667 0.043 1.000 . Uiso c ?
H(10) -0.1916 -0.0705 0.2319 0.044 1.000 . Uiso c ?
H(11) -0.0942 -0.0324 0.5409 0.046 1.000 . Uiso c ?
H(12) -0.1785 0.0371 0.0368 0.050 1.000 . Uiso c ?
H(13) -0.2027 -0.0170 0.0354 0.050 1.000 . Uiso c ?
H(14) -0.1500 -0.1336 0.4541 0.076 1.000 . Uiso c ?
H(15) -0.1574 -0.0970 0.5807 0.076 1.000 . Uiso c ?
H(16) -0.0182 0.0494 0.3657 0.049 1.000 . Uiso c ?
H(17) -0.0611 0.0811 0.4367 0.049 1.000 . Uiso c ?

loop_
_atom_site_aniso_label
_atom_site_aniso_U_11
_atom_site_aniso_U_22
_atom_site_aniso_U_33
_atom_site_aniso_U_12
_atom_site_aniso_U_13
_atom_site_aniso_U_23
Pd(1) 0.0229(3) 0.0177(3) 0.0233(3) -0.0000(2) -0.0018(2) 0.0004(2)
Br(1) 0.0304(3) 0.0370(3) 0.0358(3) -0.0026(2) -0.0073(3) -0.0076(2)
N(1) 0.027(2) 0.021(2) 0.030(2) 0.002(2) 0.001(2) 0.003(2)
N(2) 0.028(2) 0.022(2) 0.026(2) 0.002(2) 0.000(2) 0.001(2)
N(3) 0.041(3) 0.026(2) 0.059(3) -0.006(2) 0.002(2) 0.001(2)
C(1) 0.027(3) 0.021(3) 0.041(3) 0.002(2) -0.004(2) 0.008(3)
C(2) 0.033(3) 0.026(3) 0.036(3) 0.001(2) -0.003(2) 0.005(2)
C(3) 0.037(3) 0.044(3) 0.042(3) 0.008(3) 0.006(3) 0.013(3)
C(4) 0.032(3) 0.043(4) 0.074(5) -0.002(3) 0.011(3) 0.021(3)
C(5) 0.039(3) 0.032(3) 0.079(5) -0.010(3) 0.001(4) 0.009(3)
C(11) 0.023(3) 0.024(3) 0.022(3) 0.000(2) -0.005(2) 0.001(2)
C(12) 0.042(3) 0.030(3) 0.036(3) 0.010(2) 0.008(3) 0.002(3)
C(13) 0.039(3) 0.023(3) 0.045(3) 0.011(2) 0.004(3) -0.003(3)
C(14) 0.033(3) 0.022(3) 0.030(3) 0.000(2) 0.010(2) 0.001(2)
C(15) 0.033(3) 0.032(3) 0.026(3) -0.002(2) 0.008(2) -0.005(2)
C(16) 0.035(3) 0.035(3) 0.041(3) -0.005(2) 0.012(3) -0.011(3)
C(17) 0.051(4) 0.040(3) 0.034(3) 0.004(3) 0.019(3) 0.006(3)
C(18) 0.041(3) 0.049(4) 0.026(3) 0.014(3) 0.006(3) 0.007(3)
C(19) 0.036(3) 0.034(3) 0.024(3) 0.009(2) 0.002(2) -0.002(2)
C(20) 0.040(3) 0.050(4) 0.033(3) -0.008(3) 0.001(3) -0.010(3)
C(22) 0.079(5) 0.055(4) 0.055(4) -0.003(4) 0.031(4) 0.010(3)
C(29) 0.041(3) 0.049(4) 0.033(3) -0.000(3) -0.006(3) -0.009(3)

loop_
_atom_type_symbol
_atom_type_oxidation_number
_atom_type_number_in_cell
_atom_type_scat_dispersion_real
_atom_type_scat_dispersion_imag
_atom_type_scat_source
C 0 272 0.002 0.002
;International Tables for Crystallography
(1992, Vol. C, Table 6.1.1.2)
;
H 0 272 0.000 0.000
;International Tables for Crystallography
(1992, Vol. C, Table 6.1.1.2)
;
Br 0 16 -0.374 2.456
;International Tables for Crystallography
(1992, Vol. C, Tables 4.2.6.8 and 6.1.1.1)
;
N 0 48 0.004 0.003
;International Tables for Crystallography
(1992, Vol. C, Table 6.1.1.2)
;
Pd 0 8 -1.177 1.007
;International Tables for Crystallography
(1992, Vol. C, Tables 4.2.6.8 and 6.1.1.1)
;

loop_
_geom_angle_atom_site_label_1
_geom_angle_atom_site_label_2
_geom_angle_atom_site_label_3
_geom_angle
_geom_angle_site_symmetry_1
_geom_angle_site_symmetry_2
_geom_angle_site_symmetry_3
_geom_angle_publ_flag
Br(1) Pd(1) Br(1) 180.00 . . . ?
Br(1) Pd(1) C(11) 93.15(11) . . . ?
Br(1) Pd(1) C(11) 86.85(11) . . . ?
Br(1) Pd(1) C(11) 86.85(11) 5 5 5 ?
Br(1) Pd(1) C(11) 93.15(11) 5 5 5 ?
C(11) Pd(1) C(11) 180.00 . . . ?
C(1) N(1) C(11) 126.3(3) . . . ?
C(1) N(1) C(13) 122.0(3) . . . ?
C(11) N(1) C(13) 111.8(3) . . . ?
C(11) N(2) C(12) 111.1(3) . . . ?
C(11) N(2) C(14) 127.5(3) . . . ?
C(12) N(2) C(14) 121.3(3) . . . ?
C(1) N(3) C(5) 116.4(4) . . . ?
N(1) C(1) N(3) 114.1(4) . . . ?
N(1) C(1) C(2) 121.5(4) . . . ?
N(3) C(1) C(2) 124.3(4) . . . ?
C(1) C(2) C(3) 117.8(4) . . . ?
C(1) C(2) H(4) 121.1 . . . no
C(3) C(2) H(4) 121.1 . . . no
C(2) C(3) C(4) 118.9(5) . . . ?
C(2) C(3) H(5) 120.6 . . . no
C(4) C(3) H(5) 120.6 . . . no
C(3) C(4) C(5) 118.4(5) . . . ?
C(3) C(4) H(6) 120.8 . . . no
C(5) C(4) H(6) 120.8 . . . no
N(3) C(5) C(4) 124.1(5) . . . ?
N(3) C(5) H(7) 117.9 . . . no
C(4) C(5) H(7) 117.9 . . . no
Pd(1) C(11) N(1) 126.7(3) . . . ?
Pd(1) C(11) N(2) 129.4(3) . . . ?
N(1) C(11) N(2) 103.4(3) . . . ?
N(2) C(12) C(13) 107.5(4) . . . ?
N(2) C(12) H(8) 126.2 . . . no
C(13) C(12) H(8) 126.2 . . . no
N(1) C(13) C(12) 106.2(4) . . . ?
N(1) C(13) H(9) 126.9 . . . no
C(12) C(13) H(9) 126.9 . . . no
N(2) C(14) C(15) 118.6(4) . . . ?
N(2) C(14) C(19) 118.5(4) . . . ?
C(15) C(14) C(19) 122.5(4) . . . ?
C(14) C(15) C(16) 117.0(4) . . . ?
C(14) C(15) C(20) 122.4(4) . . . ?
C(16) C(15) C(20) 120.6(4) . . . ?
C(15) C(16) C(17) 122.1(4) . . . ?
C(15) C(16) H(10) 118.9 . . . no
C(17) C(16) H(10) 118.9 . . . no
C(16) C(17) C(18) 119.0(4) . . . ?
C(16) C(17) C(22) 119.9(5) . . . ?
C(18) C(17) C(22) 121.1(5) . . . ?
C(17) C(18) C(19) 121.6(4) . . . ?
C(17) C(18) H(11) 119.2 . . . no
C(19) C(18) H(11) 119.2 . . . no
C(14) C(19) C(18) 117.5(4) . . . ?
C(14) C(19) C(29) 121.4(4) . . . ?
C(18) C(19) C(29) 121.1(4) . . . ?
C(15) C(20) H(3) 109.5 . . . no
C(15) C(20) H(12) 109.5 . . . no
C(15) C(20) H(13) 109.5 . . . no
H(3) C(20) H(12) 109.5 . . . no
H(3) C(20) H(13) 109.5 . . . no
H(12) C(20) H(13) 109.5 . . . no
C(17) C(22) H(2) 109.5 . . . no
C(17) C(22) H(14) 109.5 . . . no
C(17) C(22) H(15) 109.5 . . . no
H(2) C(22) H(14) 109.5 . . . no
H(2) C(22) H(15) 109.5 . . . no
H(14) C(22) H(15) 109.5 . . . no
C(19) C(29) H(1) 109.5 . . . no
C(19) C(29) H(16) 109.5 . . . no
C(19) C(29) H(17) 109.5 . . . no
H(1) C(29) H(16) 109.5 . . . no
H(1) C(29) H(17) 109.5 . . . no
H(16) C(29) H(17) 109.5 . . . no

loop_
_geom_bond_atom_site_label_1
_geom_bond_atom_site_label_2
_geom_bond_distance
_geom_bond_site_symmetry_1
_geom_bond_site_symmetry_2
_geom_bond_publ_flag
Pd(1) Br(1) 2.4338(4) . . ?
Pd(1) Br(1) 2.4338(4) . . ?
Pd(1) C(11) 2.041(4) . . ?
Pd(1) C(11) 2.041(4) . . ?
N(1) C(1) 1.427(5) . . ?
N(1) C(11) 1.363(5) . . ?
N(1) C(13) 1.387(5) . . ?
N(2) C(11) 1.359(5) . . ?
N(2) C(12) 1.385(5) . . ?
N(2) C(14) 1.449(5) . . ?
N(3) C(1) 1.325(5) . . ?
N(3) C(5) 1.343(6) . . ?
C(1) C(2) 1.386(6) . . ?
C(2) C(3) 1.382(6) . . ?
C(2) H(4) 0.95 . . no
C(3) C(4) 1.387(7) . . ?
C(3) H(5) 0.95 . . no
C(4) C(5) 1.365(7) . . ?
C(4) H(6) 0.95 . . no
C(5) H(7) 0.95 . . no
C(12) C(13) 1.332(6) . . ?
C(12) H(8) 0.95 . . no
C(13) H(9) 0.95 . . no
C(14) C(15) 1.390(6) . . ?
C(14) C(19) 1.402(6) . . ?
C(15) C(16) 1.396(6) . . ?
C(15) C(20) 1.501(6) . . ?
C(16) C(17) 1.378(6) . . ?
C(16) H(10) 0.95 . . no
C(17) C(18) 1.383(6) . . ?
C(17) C(22) 1.514(6) . . ?
C(18) C(19) 1.387(6) . . ?
C(18) H(11) 0.95 . . no
C(19) C(29) 1.510(6) . . ?
C(20) H(3) 0.95 . . no
C(20) H(12) 0.95 . . no
C(20) H(13) 0.95 . . no
C(22) H(2) 0.95 . . no
C(22) H(14) 0.95 . . no
C(22) H(15) 0.95 . . no
C(29) H(1) 0.95 . . no
C(29) H(16) 0.95 . . no
C(29) H(17) 0.95 . . no

loop_
_geom_contact_atom_site_label_1
_geom_contact_atom_site_label_2
_geom_contact_distance
_geom_contact_site_symmetry_1
_geom_contact_site_symmetry_2
_geom_contact_publ_flag
N(3) C(13) 3.535(6) . 8 no
C(5) C(5) 3.516(10) . 2 no

loop_
_geom_torsion_atom_site_label_1
_geom_torsion_atom_site_label_2
_geom_torsion_atom_site_label_3
_geom_torsion_atom_site_label_4
_geom_torsion_site_symmetry_1
_geom_torsion_site_symmetry_2
_geom_torsion_site_symmetry_3
_geom_torsion_site_symmetry_4
_geom_torsion
_geom_torsion_publ_flag
Pd(1) C(11) N(1) C(1) . . . . 8.6(6) no
Pd(1) C(11) N(1) C(13) . . . . -171.4(3) no
Pd(1) C(11) N(2) C(12) . . . . 171.4(3) no
Pd(1) C(11) N(2) C(14) . . . . -5.0(6) no
Pd(1) C(11) N(1) C(1) . . . . -8.6(6) no
Pd(1) C(11) N(1) C(13) . . . . 171.4(3) no
Pd(1) C(11) N(2) C(12) . . . . -171.4(3) no
Pd(1) C(11) N(2) C(14) . . . . 5.0(6) no
Br(1) Pd(1) C(11) N(1) . . . . -104.7(3) no
Br(1) Pd(1) C(11) N(2) . . . . 84.6(4) no
Br(1) Pd(1) C(11) N(1) . . . . -75.3(3) no
Br(1) Pd(1) C(11) N(2) . . . . 95.4(4) no
N(1) C(1) N(3) C(5) . . . . -177.6(4) no
N(1) C(1) C(2) C(3) . . . . 176.4(4) no
N(1) C(11) Pd(1) C(11) . . . . 176.4(4) no
N(1) C(11) N(2) C(12) . . . . -0.9(4) no
N(1) C(11) N(2) C(14) . . . . -177.2(4) no
N(1) C(13) C(12) N(2) . . . . 0.5(5) no
N(2) C(11) Pd(1) C(11) . . . . 0.5(5) no
N(2) C(11) N(1) C(1) . . . . -178.9(4) no
N(2) C(11) N(1) C(13) . . . . 1.2(4) no
N(2) C(14) C(15) C(16) . . . . -178.3(4) no
N(2) C(14) C(15) C(20) . . . . -1.7(6) no
N(2) C(14) C(19) C(18) . . . . 177.5(4) no
N(2) C(14) C(19) C(29) . . . . 0.4(6) no
N(3) C(1) N(1) C(11) . . . . -145.4(4) no
N(3) C(1) N(1) C(13) . . . . 34.5(6) no
N(3) C(1) C(2) C(3) . . . . -0.2(7) no
N(3) C(5) C(4) C(3) . . . . -0.5(8) no
C(1) N(1) C(13) C(12) . . . . 179.0(4) no
C(1) N(3) C(5) C(4) . . . . 1.2(7) no
C(1) C(2) C(3) C(4) . . . . 0.8(7) no
C(2) C(1) N(1) C(11) . . . . 37.7(6) no
C(2) C(1) N(1) C(13) . . . . -142.4(4) no
C(2) C(1) N(3) C(5) . . . . -0.8(7) no
C(2) C(3) C(4) C(5) . . . . -0.5(7) no
C(11) N(1) C(13) C(12) . . . . -1.1(5) no
C(11) N(2) C(12) C(13) . . . . 0.2(5) no
C(11) N(2) C(14) C(15) . . . . -92.0(5) no
C(11) N(2) C(14) C(19) . . . . 95.3(5) no
C(12) N(2) C(14) C(15) . . . . 92.0(5) no
C(12) N(2) C(14) C(19) . . . . -80.8(5) no
C(13) C(12) N(2) C(14) . . . . 176.9(4) no
C(14) C(15) C(16) C(17) . . . . 2.1(7) no
C(14) C(19) C(18) C(17) . . . . -0.6(7) no
C(15) C(14) C(19) C(18) . . . . 5.1(6) no
C(15) C(14) C(19) C(29) . . . . -172.1(4) no
C(15) C(16) C(17) C(18) . . . . 2.1(7) no
C(15) C(16) C(17) C(22) . . . . -178.3(4) no
C(16) C(15) C(14) C(19) . . . . -5.8(6) no
C(16) C(17) C(18) C(19) . . . . -2.9(7) no
C(17) C(16) C(15) C(20) . . . . -174.5(4) no
C(17) C(18) C(19) C(29) . . . . 176.6(4) no
C(19) C(14) C(15) C(20) . . . . 170.8(4) no
C(19) C(18) C(17) C(22) . . . . 177.5(4) no
